data_4073103
loop_
_publ_author_name
'Trifonov, Alexander A.'
'Fedorova, Elena A.'
'Borovkov, Ivan A.'
'Fukin, Georgy K.'
'Baranov, Evguenii V.'
'Larionova, Joulia'
'Druzhkov, Nikolai O.'

_publ_section_title
;
 Steric Manipulation of the Reductive Reactivity of Ytterbocenes toward
 2-(((2,6-Diisopropylphenyl)imino)methyl)pyridine:&#x00A0; Insertion of
 the NC Bond into the Yb&#x2212;Indenyl Bond or Oxidative Cleavage of the
 \h5Yb&#x2212;Cp (Cp = C13H9, Cp*) Bond
;
_journal_issue 10
_journal_name_full Organometallics
_journal_page_first 2488
_journal_paper_doi 10.1021/om070073s
_journal_volume 26
_journal_year 2007
_chemical_formula_sum 'C54 H66 N6 Yb'
_chemical_formula_weight 972.17
_chemical_name_systematic
; 
 ? 
;
_space_group_IT_number 148
_symmetry_cell_setting rhombohedral
_symmetry_space_group_name_Hall '-R 3'
_symmetry_space_group_name_H-M 'R -3 :H'
_atom_sites_solution_hydrogens geom
_atom_sites_solution_primary direct
_atom_sites_solution_secondary difmap
_audit_creation_method SHELXL-97
_cell_angle_alpha 90.00
_cell_angle_beta 90.00
_cell_angle_gamma 120.00
_cell_formula_units_Z 6
_cell_length_a 18.5730(8)
_cell_length_b 18.5730(8)
_cell_length_c 25.1943(15)
_cell_measurement_reflns_used 990
_cell_measurement_temperature 100(2)
_cell_measurement_theta_max 29
_cell_measurement_theta_min 2
_cell_volume 7526.6(6)
_computing_cell_refinement 'Bruker SMART'
_computing_data_collection 'Bruker SMART'
_computing_data_reduction 'Bruker SHELXTL'
_computing_molecular_graphics 'Bruker SHELXTL'
_computing_publication_material 'Bruker SHELXTL'
_computing_structure_refinement 'SHELXL-97 (Sheldrick, 1997)'
_computing_structure_solution 'SHELXS-97 (Sheldrick, 1990)'
_diffrn_ambient_temperature 100(2)
_diffrn_measured_fraction_theta_full 0.988
_diffrn_measured_fraction_theta_max 0.988
_diffrn_measurement_device_type 'CCD area detector'
_diffrn_measurement_method 'phi and omega scans'
_diffrn_radiation_monochromator graphite
_diffrn_radiation_source 'fine-focus sealed tube'
_diffrn_radiation_type MoK\a
_diffrn_radiation_wavelength 0.71073
_diffrn_reflns_av_R_equivalents 0.0353
_diffrn_reflns_av_sigmaI/netI 0.0261
_diffrn_reflns_limit_h_max 20
_diffrn_reflns_limit_h_min -19
_diffrn_reflns_limit_k_max 20
_diffrn_reflns_limit_k_min -19
_diffrn_reflns_limit_l_max 27
_diffrn_reflns_limit_l_min -27
_diffrn_reflns_number 11474
_diffrn_reflns_theta_full 23.00
_diffrn_reflns_theta_max 23.00
_diffrn_reflns_theta_min 2.05
_exptl_absorpt_coefficient_mu 1.904
_exptl_absorpt_correction_T_max 0.9629
_exptl_absorpt_correction_T_min 0.5990
_exptl_absorpt_correction_type multi-scan
_exptl_absorpt_process_details 'SADABS (Sheldrick, 1998a)'
_exptl_crystal_colour black
_exptl_crystal_density_diffrn 1.287
_exptl_crystal_density_method 'not measured'
_exptl_crystal_description plate
_exptl_crystal_F_000 3012
_exptl_crystal_size_max 0.30
_exptl_crystal_size_mid 0.30
_exptl_crystal_size_min 0.02
_refine_diff_density_max 0.915
_refine_diff_density_min -0.512
_refine_diff_density_rms 0.095
_refine_ls_extinction_method none
_refine_ls_goodness_of_fit_ref 1.088
_refine_ls_hydrogen_treatment constr
_refine_ls_matrix_type full
_refine_ls_number_parameters 184
_refine_ls_number_reflns 2310
_refine_ls_number_restraints 24
_refine_ls_restrained_S_all 1.162
_refine_ls_R_factor_all 0.0365
_refine_ls_R_factor_gt 0.0304
_refine_ls_shift/su_max 0.000
_refine_ls_shift/su_mean 0.000
_refine_ls_structure_factor_coef Fsqd
_refine_ls_weighting_details 'calc w=1/[\s^2^(Fo^2^)+(0.0594P)^2^+3.9741P] where P=(Fo^2^+2Fc^2^)/3'
_refine_ls_weighting_scheme calc
_refine_ls_wR_factor_gt 0.0824
_refine_ls_wR_factor_ref 0.0850
_reflns_number_gt 2082
_reflns_number_total 2310
_reflns_threshold_expression >2sigma(I)
_cod_data_source_file om070073ssi20070124_055145.cif
_cod_data_source_block ybflu4m
_cod_depositor_comments
;
The following automatic conversions were performed:

'_symmetry_cell_setting' value 'Rhombohedral' changed to
'rhombohedral' according to
/home/saulius/struct/CIF-dictionaries/cif_core.dic dictionary named
'cif_core.dic' version 2.4.1 from 2010-06-29.

Automatic conversion script
Id: cif_fix_values 1715 2011-07-08 13:25:40Z adriana 
;
_cod_original_sg_symbol_H-M R-3
_cod_database_code 4073103

loop_
_symmetry_equiv_pos_as_xyz
'x, y, z'
'-y, x-y, z'
'-x+y, -x, z'
'x+2/3, y+1/3, z+1/3'
'-y+2/3, x-y+1/3, z+1/3'
'-x+y+2/3, -x+1/3, z+1/3'
'x+1/3, y+2/3, z+2/3'
'-y+1/3, x-y+2/3, z+2/3'
'-x+y+1/3, -x+2/3, z+2/3'
'-x, -y, -z'
'y, -x+y, -z'
'x-y, x, -z'
'-x+2/3, -y+1/3, -z+1/3'
'y+2/3, -x+y+1/3, -z+1/3'
'x-y+2/3, x+1/3, -z+1/3'
'-x+1/3, -y+2/3, -z+2/3'
'y+1/3, -x+y+2/3, -z+2/3'
'x-y+1/3, x+2/3, -z+2/3'

loop_
_atom_site_label
_atom_site_type_symbol
_atom_site_fract_x
_atom_site_fract_y
_atom_site_fract_z
_atom_site_U_iso_or_equiv
_atom_site_adp_type
_atom_site_occupancy
_atom_site_symmetry_multiplicity
_atom_site_calc_flag
_atom_site_refinement_flags
Yb1 Yb -0.3333 -0.6667 -0.003082(10) 0.04352(7) Uani 1 3 d S
N1 N -0.19788(13) -0.57266(13) 0.02678(12) 0.0482(7) Uani 1 1 d .
N2 N -0.23541(13) -0.67158(13) -0.06119(12) 0.0470(7) Uani 1 1 d .
C1 C -0.16908(16) -0.51277(18) 0.06952(16) 0.0565(10) Uani 1 1 d .
C2 C -0.1609(2) -0.5366(2) 0.12034(18) 0.0683(12) Uani 1 1 d .
C3 C -0.1318(2) -0.4784(3) 0.1611(2) 0.0859(14) Uani 1 1 d .
H3A H -0.1263 -0.4949 0.1958 0.103 Uiso 1 1 calc R
C4 C -0.1110(2) -0.3976(3) 0.1519(2) 0.0941(15) Uani 1 1 d U
H4A H -0.0922 -0.3585 0.1801 0.113 Uiso 1 1 calc R
C5 C -0.1176(2) -0.3740(2) 0.1026(2) 0.0830(14) Uani 1 1 d U
H5A H -0.1020 -0.3176 0.0967 0.100 Uiso 1 1 calc R
C6 C -0.14672(17) -0.42968(18) 0.05876(19) 0.0682(12) Uani 1 1 d .
C7 C -0.1794(2) -0.6245(2) 0.13132(19) 0.0832(14) Uani 1 1 d .
H7A H -0.2286 -0.6626 0.1092 0.100 Uiso 1 1 calc R
C8 C -0.2011(4) -0.6520(3) 0.1885(3) 0.132(2) Uani 1 1 d .
H8A H -0.2464 -0.6432 0.2001 0.198 Uiso 1 1 calc R
H8B H -0.1522 -0.6195 0.2110 0.198 Uiso 1 1 calc R
H8C H -0.2186 -0.7112 0.1915 0.198 Uiso 1 1 calc R
C9 C -0.1077(3) -0.6361(3) 0.1139(2) 0.1113(17) Uani 1 1 d U
H9A H -0.1209 -0.6931 0.1217 0.167 Uiso 1 1 calc R
H9B H -0.0572 -0.5968 0.1330 0.167 Uiso 1 1 calc R
H9C H -0.0988 -0.6259 0.0756 0.167 Uiso 1 1 calc R
C10 C -0.15062(18) -0.39948(18) 0.0034(2) 0.0737(13) Uani 1 1 d .
H10A H -0.1811 -0.4495 -0.0198 0.088 Uiso 1 1 calc R
C11 C -0.1972(2) -0.3510(2) 0.0016(2) 0.0900(15) Uani 1 1 d U
H11A H -0.2525 -0.3847 0.0173 0.135 Uiso 1 1 calc R
H11B H -0.2028 -0.3381 -0.0354 0.135 Uiso 1 1 calc R
H11C H -0.1661 -0.2992 0.0217 0.135 Uiso 1 1 calc R
C12 C -0.0640(2) -0.3458(2) -0.0198(2) 0.0915(16) Uani 1 1 d .
H12A H -0.0340 -0.3767 -0.0191 0.137 Uiso 1 1 calc R
H12B H -0.0336 -0.2949 0.0013 0.137 Uiso 1 1 calc R
H12C H -0.0687 -0.3312 -0.0565 0.137 Uiso 1 1 calc R
C13 C -0.13766(15) -0.56671(16) -0.00495(15) 0.0511(9) Uani 1 1 d .
H13A H -0.0818 -0.5259 0.0028 0.061 Uiso 1 1 calc R
C14 C -0.15312(15) -0.61739(17) -0.04866(15) 0.0515(9) Uani 1 1 d .
C15 C -0.08902(17) -0.61683(19) -0.07992(16) 0.0579(10) Uani 1 1 d .
H15A H -0.0325 -0.5782 -0.0721 0.069 Uiso 1 1 calc R
C16 C -0.10784(18) -0.6706(2) -0.12038(17) 0.0633(10) Uani 1 1 d .
H16A H -0.0649 -0.6712 -0.1405 0.076 Uiso 1 1 calc R
C17 C -0.19105(18) -0.72536(19) -0.13250(17) 0.0608(10) Uani 1 1 d .
H17A H -0.2055 -0.7636 -0.1610 0.073 Uiso 1 1 calc R
C18 C -0.25107(18) -0.72319(17) -0.10292(15) 0.0524(9) Uani 1 1 d .
H18A H -0.3075 -0.7601 -0.1121 0.063 Uiso 1 1 calc R

loop_
_atom_site_aniso_label
_atom_site_aniso_U_11
_atom_site_aniso_U_22
_atom_site_aniso_U_33
_atom_site_aniso_U_23
_atom_site_aniso_U_13
_atom_site_aniso_U_12
Yb1 0.01916(8) 0.01916(8) 0.09226(18) 0.000 0.000 0.00958(4)
N1 0.0247(9) 0.0238(9) 0.097(2) -0.0091(11) -0.0064(11) 0.0128(8)
N2 0.0248(9) 0.0243(10) 0.094(2) -0.0030(11) -0.0007(11) 0.0141(8)
C1 0.0240(11) 0.0380(14) 0.107(3) -0.0185(16) -0.0025(15) 0.0153(10)
C2 0.0397(15) 0.0527(18) 0.107(3) -0.0203(19) -0.0080(18) 0.0189(13)
C3 0.057(2) 0.078(2) 0.114(3) -0.037(2) -0.011(2) 0.0269(17)
C4 0.062(2) 0.079(2) 0.133(3) -0.052(2) -0.002(2) 0.0298(17)
C5 0.0442(15) 0.0416(15) 0.163(4) -0.040(2) 0.002(2) 0.0215(12)
C6 0.0259(12) 0.0302(13) 0.150(4) -0.0227(18) -0.0035(18) 0.0153(10)
C7 0.069(2) 0.053(2) 0.112(3) -0.012(2) -0.037(2) 0.0191(17)
C8 0.122(4) 0.089(4) 0.139(5) 0.006(3) -0.038(4) 0.019(3)
C9 0.109(2) 0.077(2) 0.167(4) -0.010(2) -0.042(3) 0.0606(18)
C10 0.0351(14) 0.0244(13) 0.161(4) -0.0107(18) -0.009(2) 0.0145(11)
C11 0.0526(15) 0.0460(16) 0.181(4) -0.008(2) -0.009(2) 0.0316(13)
C12 0.0406(16) 0.0515(19) 0.178(5) 0.020(2) 0.007(2) 0.0197(14)
C13 0.0215(11) 0.0284(12) 0.106(3) -0.0103(14) -0.0064(14) 0.0140(9)
C14 0.0253(11) 0.0276(12) 0.104(3) -0.0034(14) 0.0005(14) 0.0153(9)
C15 0.0250(11) 0.0443(14) 0.109(3) -0.0040(16) 0.0006(15) 0.0209(10)
C16 0.0437(13) 0.0600(16) 0.100(3) -0.0115(17) 0.0029(16) 0.0358(12)
C17 0.0456(14) 0.0467(15) 0.099(3) -0.0139(16) -0.0031(17) 0.0295(11)
C18 0.0363(13) 0.0312(13) 0.093(2) -0.0059(14) -0.0048(15) 0.0195(10)

loop_
_atom_type_symbol
_atom_type_description
_atom_type_scat_dispersion_real
_atom_type_scat_dispersion_imag
_atom_type_scat_source
C C 0.0033 0.0016 'International Tables Vol C Tables 4.2.6.8 and 6.1.1.4'
H H 0.0000 0.0000 'International Tables Vol C Tables 4.2.6.8 and 6.1.1.4'
N N 0.0061 0.0033 'International Tables Vol C Tables 4.2.6.8 and 6.1.1.4'
Yb Yb -0.3850 5.5486 'International Tables Vol C Tables 4.2.6.8 and 6.1.1.4'

loop_
_geom_angle_atom_site_label_1
_geom_angle_atom_site_label_2
_geom_angle_atom_site_label_3
_geom_angle
_geom_angle_site_symmetry_1
_geom_angle_site_symmetry_3
N1 Yb1 N1 110.31(7) 3_545 .
N1 Yb1 N1 110.31(7) 3_545 2_445
N1 Yb1 N1 110.31(7) . 2_445
N1 Yb1 N2 90.19(9) 3_545 .
N1 Yb1 N2 70.75(9) . .
N1 Yb1 N2 156.56(10) 2_445 .
N1 Yb1 N2 70.75(9) 3_545 3_545
N1 Yb1 N2 156.56(10) . 3_545
N1 Yb1 N2 90.19(9) 2_445 3_545
N2 Yb1 N2 85.90(10) . 3_545
N1 Yb1 N2 156.56(10) 3_545 2_445
N1 Yb1 N2 90.19(9) . 2_445
N1 Yb1 N2 70.75(9) 2_445 2_445
N2 Yb1 N2 85.90(10) . 2_445
N2 Yb1 N2 85.90(10) 3_545 2_445
N1 Yb1 C13 22.72(9) 3_545 3_545
N1 Yb1 C13 129.62(8) . 3_545
N1 Yb1 C13 107.40(8) 2_445 3_545
N2 Yb1 C13 86.99(8) . 3_545
N2 Yb1 C13 48.09(8) 3_545 3_545
N2 Yb1 C13 133.84(9) 2_445 3_545
N1 Yb1 C13 107.40(8) 3_545 .
N1 Yb1 C13 22.72(9) . .
N1 Yb1 C13 129.62(8) 2_445 .
N2 Yb1 C13 48.09(8) . .
N2 Yb1 C13 133.84(9) 3_545 .
N2 Yb1 C13 86.99(8) 2_445 .
C13 Yb1 C13 119.978(4) 3_545 .
N1 Yb1 C13 129.62(8) 3_545 2_445
N1 Yb1 C13 107.40(8) . 2_445
N1 Yb1 C13 22.72(9) 2_445 2_445
N2 Yb1 C13 133.84(9) . 2_445
N2 Yb1 C13 86.99(8) 3_545 2_445
N2 Yb1 C13 48.09(8) 2_445 2_445
C13 Yb1 C13 119.978(4) 3_545 2_445
C13 Yb1 C13 119.978(4) . 2_445
N1 Yb1 C14 98.98(8) 3_545 .
N1 Yb1 C14 47.77(9) . .
N1 Yb1 C14 149.18(8) 2_445 .
N2 Yb1 C14 23.00(8) . .
N2 Yb1 C14 108.85(9) 3_545 .
N2 Yb1 C14 86.26(8) 2_445 .
C13 Yb1 C14 103.32(8) 3_545 .
C13 Yb1 C14 25.10(9) . .
C13 Yb1 C14 131.24(8) 2_445 .
N1 Yb1 C14 47.77(9) 3_545 3_545
N1 Yb1 C14 149.18(8) . 3_545
N1 Yb1 C14 98.98(8) 2_445 3_545
N2 Yb1 C14 86.26(8) . 3_545
N2 Yb1 C14 23.00(8) 3_545 3_545
N2 Yb1 C14 108.85(9) 2_445 3_545
C13 Yb1 C14 25.10(9) 3_545 3_545
C13 Yb1 C14 131.24(8) . 3_545
C13 Yb1 C14 103.32(8) 2_445 3_545
C14 Yb1 C14 107.93(7) . 3_545
N1 Yb1 C14 149.18(8) 3_545 2_445
N1 Yb1 C14 98.98(8) . 2_445
N1 Yb1 C14 47.77(9) 2_445 2_445
N2 Yb1 C14 108.85(9) . 2_445
N2 Yb1 C14 86.26(8) 3_545 2_445
N2 Yb1 C14 23.00(8) 2_445 2_445
C13 Yb1 C14 131.24(8) 3_545 2_445
C13 Yb1 C14 103.32(8) . 2_445
C13 Yb1 C14 25.10(9) 2_445 2_445
C14 Yb1 C14 107.93(7) . 2_445
C14 Yb1 C14 107.93(7) 3_545 2_445
C13 N1 C1 114.2(2) . .
C13 N1 Yb1 114.2(2) . .
C1 N1 Yb1 130.96(18) . .
C18 N2 C14 117.5(3) . .
C18 N2 Yb1 127.57(17) . .
C14 N2 Yb1 114.9(2) . .
C2 C1 C6 120.5(3) . .
C2 C1 N1 120.0(3) . .
C6 C1 N1 119.5(4) . .
C1 C2 C3 119.7(4) . .
C1 C2 C7 120.6(3) . .
C3 C2 C7 119.6(4) . .
C4 C3 C2 121.0(5) . .
C5 C4 C3 119.5(4) . .
C4 C5 C6 123.1(4) . .
C1 C6 C5 116.3(4) . .
C1 C6 C10 122.6(3) . .
C5 C6 C10 121.1(3) . .
C8 C7 C9 109.4(5) . .
C8 C7 C2 114.5(4) . .
C9 C7 C2 111.0(3) . .
C6 C10 C12 111.4(3) . .
C6 C10 C11 113.0(4) . .
C12 C10 C11 109.0(3) . .
N1 C13 C14 122.8(2) . .
N1 C13 Yb1 43.04(13) . .
C14 C13 Yb1 79.92(15) . .
N2 C14 C13 117.1(3) . .
N2 C14 C15 119.7(3) . .
C13 C14 C15 123.2(2) . .
N2 C14 Yb1 42.10(15) . .
C13 C14 Yb1 74.99(16) . .
C15 C14 Yb1 161.7(2) . .
C16 C15 C14 120.5(3) . .
C15 C16 C17 119.3(3) . .
C18 C17 C16 119.0(3) . .
N2 C18 C17 124.0(3) . .

loop_
_geom_bond_atom_site_label_1
_geom_bond_atom_site_label_2
_geom_bond_distance
_geom_bond_site_symmetry_2
Yb1 N1 2.356(2) 3_545
Yb1 N1 2.356(2) .
Yb1 N1 2.356(2) 2_445
Yb1 N2 2.372(3) .
Yb1 N2 2.372(3) 3_545
Yb1 N2 2.372(3) 2_445
Yb1 C13 3.148(2) 3_545
Yb1 C13 3.148(2) .
Yb1 C13 3.148(2) 2_445
Yb1 C14 3.209(3) .
Yb1 C14 3.209(3) 3_545
Yb1 C14 3.209(3) 2_445
N1 C13 1.334(4) .
N1 C1 1.445(4) .
N2 C18 1.353(4) .
N2 C14 1.382(3) .
C1 C2 1.387(6) .
C1 C6 1.409(5) .
C2 C3 1.388(6) .
C2 C7 1.517(6) .
C3 C4 1.370(6) .
C4 C5 1.341(7) .
C5 C6 1.422(6) .
C6 C10 1.518(7) .
C7 C8 1.515(8) .
C7 C9 1.515(7) .
C10 C12 1.524(5) .
C10 C11 1.529(5) .
C13 C14 1.382(5) .
C14 C15 1.423(5) .
C15 C16 1.345(5) .
C16 C17 1.394(4) .
C17 C18 1.358(5) .
